data_7048507
loop_
_publ_author_name
'Gudun, Kristina A.'
'Segizbayev, Medet'
'Adamov, Assyl'
'Plessow, Philipp N.'
'Lyssenko, Konstantin A.'
'Balanay, Mannix P.'
'Khalimon, Andrey Y.'

_publ_section_title
;
 POCN Ni(ii) pincer complexes: synthesis, characterization and evaluation
 of catalytic hydrosilylation and hydroboration activities.
;
_journal_issue 5
_journal_name_full 'Dalton transactions (Cambridge, England : 2003)'
_journal_page_first 1732
_journal_page_last 1746
_journal_paper_doi 10.1039/c8dt04854a
_journal_volume 48
_journal_year 2019
_chemical_formula_moiety 'C25 H35 B F4 N Ni O P'
_chemical_formula_sum 'C25 H35 B F4 N Ni O P'
_chemical_formula_weight 542.03
_space_group_crystal_system monoclinic
_space_group_IT_number 14
_space_group_name_Hall '-P 2yn'
_space_group_name_H-M_alt 'P 1 21/n 1'
_symmetry_space_group_name_Hall '-P 2yn'
_symmetry_space_group_name_H-M 'P 1 21/n 1'
_atom_sites_solution_hydrogens geom
_audit_creation_method SHELXL-2016/6
_audit_update_record
;
2018-12-06 deposited with the CCDC.
2018-12-28 downloaded from the CCDC.
;
_cell_angle_alpha 90
_cell_angle_beta 90.8780(10)
_cell_angle_gamma 90
_cell_formula_units_Z 4
_cell_length_a 12.0222(5)
_cell_length_b 13.5884(5)
_cell_length_c 16.3723(6)
_cell_measurement_reflns_used 4512
_cell_measurement_temperature 120(2)
_cell_measurement_theta_max 27.43
_cell_measurement_theta_min 2.5
_cell_volume 2674.31(18)
_computing_cell_refinement 'Bruker SAINT'
_computing_data_collection 'Bruker APEX II'
_computing_data_reduction 'Bruker SAINT'
_computing_molecular_graphics 'Bruker SHELXTL'
_computing_publication_material 'Bruker SHELXTL'
_computing_structure_refinement 'SHELXL-97 (Sheldrick, 1997)'
_computing_structure_solution 'SHELXS-97 (Sheldrick, 1997)'
_diffrn_ambient_temperature 120(2)
_diffrn_measured_fraction_theta_full 1.000
_diffrn_measured_fraction_theta_max 1.000
_diffrn_measurement_device_type 'Bruker APEX II CCD area detector''
_diffrn_measurement_method 'omega scans'
_diffrn_radiation_type MoK\a
_diffrn_radiation_wavelength 0.71073
_diffrn_reflns_av_R_equivalents 0.0423
_diffrn_reflns_av_unetI/netI 0.0356
_diffrn_reflns_Laue_measured_fraction_full 1.000
_diffrn_reflns_Laue_measured_fraction_max 1.000
_diffrn_reflns_limit_h_max 16
_diffrn_reflns_limit_h_min -16
_diffrn_reflns_limit_k_max 18
_diffrn_reflns_limit_k_min -18
_diffrn_reflns_limit_l_max 21
_diffrn_reflns_limit_l_min -22
_diffrn_reflns_number 31862
_diffrn_reflns_point_group_measured_fraction_full 1.000
_diffrn_reflns_point_group_measured_fraction_max 1.000
_diffrn_reflns_theta_full 25.242
_diffrn_reflns_theta_max 28.998
_diffrn_reflns_theta_min 1.948
_exptl_absorpt_coefficient_mu 0.831
_exptl_absorpt_correction_type multi-scan
_exptl_absorpt_process_details SADABS
_exptl_crystal_colour orange
_exptl_crystal_density_diffrn 1.346
_exptl_crystal_description block
_exptl_crystal_F_000 1136
_exptl_crystal_size_max 0.320
_exptl_crystal_size_mid 0.220
_exptl_crystal_size_min 0.180
_exptl_transmission_factor_max 0.865
_exptl_transmission_factor_min 0.777
_refine_diff_density_max 1.243
_refine_diff_density_min -1.183
_refine_diff_density_rms 0.081
_refine_ls_extinction_method none
_refine_ls_goodness_of_fit_ref 1.022
_refine_ls_hydrogen_treatment constr
_refine_ls_matrix_type full
_refine_ls_number_parameters 325
_refine_ls_number_reflns 7117
_refine_ls_number_restraints 10
_refine_ls_restrained_S_all 1.023
_refine_ls_R_factor_all 0.0617
_refine_ls_R_factor_gt 0.0459
_refine_ls_shift/su_max 0.005
_refine_ls_shift/su_mean 0.000
_refine_ls_structure_factor_coef Fsqd
_refine_ls_weighting_details 'w=1/[\s^2^(Fo^2^)+(0.0519P)^2^+3.8085P] where P=(Fo^2^+2Fc^2^)/3'
_refine_ls_weighting_scheme calc
_refine_ls_wR_factor_gt 0.1099
_refine_ls_wR_factor_ref 0.1204
_reflns_Friedel_coverage 0.000
_reflns_number_gt 5660
_reflns_number_total 7117
_reflns_threshold_expression I>2\s(I)
_cod_data_source_file c8dt04854a2.cif
_cod_data_source_block a_a_CCDC1
_cod_depositor_comments 'Adding full bibliography for 7048505--7048508.cif.'
_cod_database_code 7048507
_shelx_shelxl_version_number 2016/6
_shelx_space_group_comment
;
The symmetry employed for this shelxl refinement is uniquely defined
by the following loop, which should always be used as a source of
symmetry information in preference to the above space-group names.
They are only intended as comments.
;
_shelx_estimated_absorpt_t_min 0.777
_shelx_estimated_absorpt_t_max 0.865

loop_
_space_group_symop_operation_xyz
'x, y, z'
'-x+1/2, y+1/2, -z+1/2'
'-x, -y, -z'
'x-1/2, -y-1/2, z-1/2'

loop_
_atom_site_label
_atom_site_type_symbol
_atom_site_fract_x
_atom_site_fract_y
_atom_site_fract_z
_atom_site_U_iso_or_equiv
_atom_site_adp_type
_atom_site_occupancy
_atom_site_site_symmetry_order
_atom_site_calc_flag
_atom_site_refinement_flags_posn
_atom_site_refinement_flags_adp
_atom_site_refinement_flags_occupancy
_atom_site_disorder_assembly
_atom_site_disorder_group
Ni1 Ni 0.39529(2) 0.23019(2) 0.30990(2) 0.01610(9) Uani 1 1 d . . . . .
O1 O 0.62521(14) 0.21567(13) 0.23107(11) 0.0243(4) Uani 1 1 d . . . . .
P1 P 0.56499(5) 0.18075(4) 0.31655(4) 0.01780(13) Uani 1 1 d . . . . .
B1 B 0.32070(16) 0.0914(2) 0.44602(14) 0.0358(7) Uani 1 1 d D . . . .
F1 F 0.33813(13) 0.18881(11) 0.41483(9) 0.0302(3) Uani 1 1 d . . . . .
F2 F 0.3573(10) 0.0101(4) 0.4038(5) 0.0464(6) Uani 0.311(5) 1 d D . P A 1
F3 F 0.2145(4) 0.0811(8) 0.4758(8) 0.0464(6) Uani 0.311(5) 1 d D . P A 1
F4 F 0.3528(6) 0.0978(4) 0.5273(2) 0.0464(6) Uani 0.311(5) 1 d D . P A 1
F2' F 0.3539(11) 0.0218(5) 0.3900(5) 0.0464(6) Uani 0.311(6) 1 d D . P A 2
F3' F 0.2263(5) 0.0662(7) 0.4881(6) 0.0464(6) Uani 0.311(6) 1 d D . P A 2
F4' F 0.4173(3) 0.0563(5) 0.4823(5) 0.0464(6) Uani 0.311(6) 1 d D . P A 2
F2" F 0.3213(5) 0.0400(4) 0.3731(2) 0.0464(6) Uani 0.378(5) 1 d D . P A 3
F3" F 0.2065(2) 0.0955(5) 0.4548(5) 0.0464(6) Uani 0.378(5) 1 d D . P A 3
F4" F 0.3976(5) 0.0829(5) 0.5093(4) 0.0464(6) Uani 0.378(5) 1 d D . P A 3
N1 N 0.25553(15) 0.29635(14) 0.27734(11) 0.0167(4) Uani 1 1 d . . . . .
C1 C 0.44338(19) 0.27772(16) 0.21115(13) 0.0177(4) Uani 1 1 d . . . . .
C2 C 0.55027(19) 0.26813(17) 0.18206(14) 0.0203(4) Uani 1 1 d . . . . .
C3 C 0.5815(2) 0.31047(19) 0.10876(15) 0.0247(5) Uani 1 1 d . . . . .
H3A H 0.655375 0.303842 0.089760 0.030 Uiso 1 1 calc R U . . .
C4 C 0.5022(2) 0.36288(19) 0.06367(15) 0.0258(5) Uani 1 1 d . . . . .
H4A H 0.522504 0.392008 0.013290 0.031 Uiso 1 1 calc R U . . .
C5 C 0.3936(2) 0.37339(18) 0.09110(15) 0.0245(5) Uani 1 1 d . . . . .
H5A H 0.340043 0.409084 0.059789 0.029 Uiso 1 1 calc R U . . .
C6 C 0.36503(19) 0.33067(17) 0.16515(14) 0.0195(4) Uani 1 1 d . . . . .
C7 C 0.25916(19) 0.33843(17) 0.20655(14) 0.0193(4) Uani 1 1 d . . . . .
H7A H 0.197071 0.372022 0.183241 0.023 Uiso 1 1 calc R U . . .
C8 C 0.15477(18) 0.30046(16) 0.32383(13) 0.0167(4) Uani 1 1 d . . . . .
C9 C 0.15338(19) 0.36131(18) 0.39287(14) 0.0207(4) Uani 1 1 d . . . . .
C10 C 0.0566(2) 0.36444(19) 0.43832(15) 0.0254(5) Uani 1 1 d . . . . .
H10A H 0.053230 0.406180 0.484769 0.030 Uiso 1 1 calc R U . . .
C11 C -0.0350(2) 0.3075(2) 0.41679(16) 0.0266(5) Uani 1 1 d . . . . .
H11A H -0.100549 0.310368 0.448384 0.032 Uiso 1 1 calc R U . . .
C12 C -0.0308(2) 0.24673(18) 0.34955(16) 0.0238(5) Uani 1 1 d . . . . .
H12A H -0.093797 0.207643 0.335561 0.029 Uiso 1 1 calc R U . . .
C13 C 0.06411(19) 0.24133(17) 0.30140(14) 0.0193(4) Uani 1 1 d . . . . .
C14 C 0.2527(2) 0.4247(2) 0.41750(16) 0.0268(5) Uani 1 1 d . . . . .
H14A H 0.316438 0.405111 0.382430 0.032 Uiso 1 1 calc R U . . .
C15 C 0.2880(3) 0.4074(2) 0.50640(19) 0.0400(7) Uani 1 1 d . . . . .
H15A H 0.301780 0.337103 0.515207 0.060 Uiso 1 1 calc R U . . .
H15B H 0.228770 0.429583 0.542484 0.060 Uiso 1 1 calc R U . . .
H15C H 0.356214 0.444531 0.518525 0.060 Uiso 1 1 calc R U . . .
C16 C 0.2285(3) 0.5334(2) 0.40127(18) 0.0359(6) Uani 1 1 d . . . . .
H16A H 0.210655 0.542871 0.343196 0.054 Uiso 1 1 calc R U . . .
H16B H 0.294093 0.572755 0.416151 0.054 Uiso 1 1 calc R U . . .
H16C H 0.165259 0.554418 0.434072 0.054 Uiso 1 1 calc R U . . .
C17 C 0.0647(2) 0.17143(19) 0.22932(16) 0.0259(5) Uani 1 1 d . . . . .
H17A H 0.138243 0.178399 0.202125 0.031 Uiso 1 1 calc R U . . .
C18 C -0.0257(3) 0.1976(3) 0.16644(19) 0.0474(8) Uani 1 1 d . . . . .
H18A H -0.016179 0.265998 0.148869 0.071 Uiso 1 1 calc R U . . .
H18B H -0.099002 0.189774 0.190997 0.071 Uiso 1 1 calc R U . . .
H18C H -0.019949 0.153851 0.119109 0.071 Uiso 1 1 calc R U . . .
C19 C 0.0542(3) 0.0648(2) 0.2574(2) 0.0434(7) Uani 1 1 d . . . . .
H19A H 0.115141 0.049215 0.295653 0.065 Uiso 1 1 calc R U . . .
H19B H 0.057670 0.021009 0.210001 0.065 Uiso 1 1 calc R U . . .
H19C H -0.017147 0.055849 0.284663 0.065 Uiso 1 1 calc R U . . .
C20 C 0.6515(2) 0.24178(19) 0.39335(16) 0.0248(5) Uani 1 1 d . . . . .
H20A H 0.730729 0.223181 0.383657 0.030 Uiso 1 1 calc R U . . .
C21 C 0.6411(3) 0.3532(2) 0.3837(2) 0.0408(7) Uani 1 1 d . . . . .
H21A H 0.693307 0.385925 0.421424 0.061 Uiso 1 1 calc R U . . .
H21B H 0.565001 0.373570 0.396006 0.061 Uiso 1 1 calc R U . . .
H21C H 0.658425 0.371742 0.327437 0.061 Uiso 1 1 calc R U . . .
C22 C 0.6214(3) 0.2082(2) 0.47912(17) 0.0385(7) Uani 1 1 d . . . . .
H22A H 0.670659 0.240296 0.519210 0.058 Uiso 1 1 calc R U . . .
H22B H 0.630033 0.136635 0.483219 0.058 Uiso 1 1 calc R U . . .
H22C H 0.544028 0.226043 0.490034 0.058 Uiso 1 1 calc R U . . .
C23 C 0.5956(2) 0.04961(17) 0.31945(16) 0.0229(5) Uani 1 1 d . . . . .
H23A H 0.564367 0.022049 0.370893 0.028 Uiso 1 1 calc R U . . .
C24 C 0.7203(2) 0.0270(2) 0.3188(2) 0.0358(6) Uani 1 1 d . . . . .
H24A H 0.731389 -0.044457 0.317537 0.054 Uiso 1 1 calc R U . . .
H24B H 0.755828 0.054215 0.368070 0.054 Uiso 1 1 calc R U . . .
H24C H 0.753394 0.056649 0.270333 0.054 Uiso 1 1 calc R U . . .
C25 C 0.5351(3) 0.0010(2) 0.24709(19) 0.0374(7) Uani 1 1 d . . . . .
H25A H 0.546174 -0.070411 0.249526 0.056 Uiso 1 1 calc R U . . .
H25B H 0.564970 0.026479 0.195911 0.056 Uiso 1 1 calc R U . . .
H25C H 0.455423 0.015749 0.249504 0.056 Uiso 1 1 calc R U . . .

loop_
_atom_site_aniso_label
_atom_site_aniso_U_11
_atom_site_aniso_U_22
_atom_site_aniso_U_33
_atom_site_aniso_U_23
_atom_site_aniso_U_13
_atom_site_aniso_U_12
Ni1 0.01308(14) 0.01856(15) 0.01672(14) 0.00112(11) 0.00218(10) 0.00081(10)
O1 0.0155(8) 0.0317(9) 0.0259(9) 0.0025(7) 0.0052(6) 0.0027(7)
P1 0.0134(3) 0.0195(3) 0.0206(3) -0.0012(2) 0.0011(2) 0.0005(2)
B1 0.0316(16) 0.0333(16) 0.0427(18) 0.0053(14) 0.0087(14) -0.0071(13)
F1 0.0343(8) 0.0308(8) 0.0257(7) 0.0073(6) 0.0105(6) 0.0087(6)
F2 0.0485(11) 0.0328(11) 0.0590(15) 0.0071(8) 0.0311(10) 0.0067(8)
F3 0.0485(11) 0.0328(11) 0.0590(15) 0.0071(8) 0.0311(10) 0.0067(8)
F4 0.0485(11) 0.0328(11) 0.0590(15) 0.0071(8) 0.0311(10) 0.0067(8)
F2' 0.0485(11) 0.0328(11) 0.0590(15) 0.0071(8) 0.0311(10) 0.0067(8)
F3' 0.0485(11) 0.0328(11) 0.0590(15) 0.0071(8) 0.0311(10) 0.0067(8)
F4' 0.0485(11) 0.0328(11) 0.0590(15) 0.0071(8) 0.0311(10) 0.0067(8)
F2" 0.0485(11) 0.0328(11) 0.0590(15) 0.0071(8) 0.0311(10) 0.0067(8)
F3" 0.0485(11) 0.0328(11) 0.0590(15) 0.0071(8) 0.0311(10) 0.0067(8)
F4" 0.0485(11) 0.0328(11) 0.0590(15) 0.0071(8) 0.0311(10) 0.0067(8)
N1 0.0146(9) 0.0170(9) 0.0185(9) -0.0014(7) 0.0015(7) -0.0008(7)
C1 0.0184(10) 0.0178(10) 0.0169(10) -0.0010(8) 0.0030(8) -0.0025(8)
C2 0.0174(10) 0.0205(11) 0.0232(11) -0.0010(9) 0.0037(8) 0.0002(8)
C3 0.0221(12) 0.0272(12) 0.0250(12) -0.0025(10) 0.0096(9) -0.0038(9)
C4 0.0314(13) 0.0259(12) 0.0204(11) 0.0020(9) 0.0091(9) -0.0016(10)
C5 0.0279(12) 0.0256(12) 0.0201(11) 0.0013(9) 0.0036(9) 0.0019(10)
C6 0.0196(11) 0.0198(11) 0.0193(10) -0.0008(8) 0.0025(8) -0.0018(8)
C7 0.0181(11) 0.0198(10) 0.0200(10) 0.0000(8) 0.0002(8) 0.0006(8)
C8 0.0139(10) 0.0184(10) 0.0179(10) 0.0025(8) 0.0014(8) 0.0026(8)
C9 0.0179(11) 0.0224(11) 0.0219(11) -0.0008(9) -0.0002(8) 0.0012(9)
C10 0.0258(12) 0.0307(13) 0.0196(11) -0.0022(10) 0.0044(9) 0.0032(10)
C11 0.0207(12) 0.0322(13) 0.0272(12) 0.0030(10) 0.0095(9) 0.0036(10)
C12 0.0157(11) 0.0253(12) 0.0305(12) 0.0016(10) 0.0047(9) -0.0024(9)
C13 0.0162(10) 0.0203(11) 0.0213(10) 0.0018(9) 0.0001(8) 0.0017(8)
C14 0.0214(12) 0.0314(13) 0.0274(12) -0.0091(10) 0.0005(9) -0.0019(10)
C15 0.0485(18) 0.0304(14) 0.0406(16) -0.0046(12) -0.0197(14) -0.0015(13)
C16 0.0400(16) 0.0316(14) 0.0361(15) 0.0026(12) -0.0023(12) -0.0106(12)
C17 0.0216(12) 0.0276(12) 0.0285(12) -0.0064(10) 0.0037(9) -0.0054(9)
C18 0.0437(19) 0.067(2) 0.0316(15) -0.0121(15) -0.0096(13) 0.0021(16)
C19 0.053(2) 0.0242(14) 0.0530(19) -0.0072(13) 0.0078(15) -0.0040(13)
C20 0.0174(11) 0.0269(12) 0.0299(12) -0.0072(10) -0.0039(9) -0.0025(9)
C21 0.0447(18) 0.0260(14) 0.0514(18) -0.0095(13) -0.0057(14) -0.0069(12)
C22 0.0398(16) 0.0489(18) 0.0265(13) -0.0024(12) -0.0087(12) -0.0057(13)
C23 0.0190(11) 0.0189(11) 0.0310(12) -0.0016(9) 0.0034(9) 0.0004(9)
C24 0.0229(13) 0.0278(13) 0.0569(19) 0.0013(13) 0.0054(12) 0.0079(10)
C25 0.0375(16) 0.0291(14) 0.0456(17) -0.0154(12) 0.0025(13) -0.0050(12)

loop_
_atom_type_symbol
_atom_type_description
_atom_type_scat_dispersion_real
_atom_type_scat_dispersion_imag
_atom_type_scat_source
C C 0.0033 0.0016 'International Tables Vol C Tables 4.2.6.8 and 6.1.1.4'
H H 0.0000 0.0000 'International Tables Vol C Tables 4.2.6.8 and 6.1.1.4'
B B 0.0013 0.0007 'International Tables Vol C Tables 4.2.6.8 and 6.1.1.4'
N N 0.0061 0.0033 'International Tables Vol C Tables 4.2.6.8 and 6.1.1.4'
O O 0.0106 0.0060 'International Tables Vol C Tables 4.2.6.8 and 6.1.1.4'
F F 0.0171 0.0103 'International Tables Vol C Tables 4.2.6.8 and 6.1.1.4'
P P 0.1023 0.0942 'International Tables Vol C Tables 4.2.6.8 and 6.1.1.4'
Ni Ni 0.3393 1.1124 'International Tables Vol C Tables 4.2.6.8 and 6.1.1.4'

loop_
_geom_angle_atom_site_label_1
_geom_angle_atom_site_label_2
_geom_angle_atom_site_label_3
_geom_angle
C1 Ni1 F1 175.79(8)
C1 Ni1 N1 83.13(9)
F1 Ni1 N1 93.41(7)
C1 Ni1 P1 81.01(7)
F1 Ni1 P1 102.30(5)
N1 Ni1 P1 163.85(6)
C2 O1 P1 110.27(14)
O1 P1 C20 101.58(11)
O1 P1 C23 102.24(10)
C20 P1 C23 108.38(12)
O1 P1 Ni1 107.14(6)
C20 P1 Ni1 115.14(8)
C23 P1 Ni1 119.90(8)
F2' B1 F3' 114.2(7)
F2 B1 F3 113.5(8)
F2 B1 F4 116.5(5)
F3 B1 F4 85.0(7)
F3" B1 F2" 97.4(5)
F2' B1 F4' 78.4(8)
F3' B1 F4' 113.1(5)
F3" B1 F4" 125.3(5)
F2" B1 F4" 126.3(5)
F2' B1 F1 110.5(4)
F3' B1 F1 122.2(4)
F2 B1 F1 120.7(4)
F3 B1 F1 111.1(5)
F4 B1 F1 104.2(3)
F3" B1 F1 98.7(3)
F2" B1 F1 99.0(3)
F4' B1 F1 110.2(3)
F4" B1 F1 104.1(3)
B1 F1 Ni1 129.57(12)
C7 N1 C8 119.74(19)
C7 N1 Ni1 113.79(15)
C8 N1 Ni1 126.46(14)
C2 C1 C6 119.0(2)
C2 C1 Ni1 125.09(18)
C6 C1 Ni1 115.83(16)
C1 C2 C3 121.6(2)
C1 C2 O1 116.5(2)
C3 C2 O1 121.9(2)
C2 C3 C4 118.6(2)
C2 C3 H3A 120.7
C4 C3 H3A 120.7
C5 C4 C3 121.2(2)
C5 C4 H4A 119.4
C3 C4 H4A 119.4
C4 C5 C6 118.8(2)
C4 C5 H5A 120.6
C6 C5 H5A 120.6
C5 C6 C1 120.7(2)
C5 C6 C7 127.2(2)
C1 C6 C7 111.9(2)
N1 C7 C6 115.3(2)
N1 C7 H7A 122.4
C6 C7 H7A 122.4
C13 C8 C9 122.1(2)
C13 C8 N1 119.8(2)
C9 C8 N1 118.0(2)
C10 C9 C8 118.0(2)
C10 C9 C14 120.0(2)
C8 C9 C14 121.9(2)
C11 C10 C9 120.9(2)
C11 C10 H10A 119.5
C9 C10 H10A 119.5
C12 C11 C10 119.9(2)
C12 C11 H11A 120.0
C10 C11 H11A 120.0
C11 C12 C13 121.5(2)
C11 C12 H12A 119.3
C13 C12 H12A 119.3
C12 C13 C8 117.5(2)
C12 C13 C17 119.1(2)
C8 C13 C17 123.5(2)
C9 C14 C15 111.8(2)
C9 C14 C16 110.7(2)
C15 C14 C16 111.3(2)
C9 C14 H14A 107.6
C15 C14 H14A 107.6
C16 C14 H14A 107.6
C14 C15 H15A 109.5
C14 C15 H15B 109.5
H15A C15 H15B 109.5
C14 C15 H15C 109.5
H15A C15 H15C 109.5
H15B C15 H15C 109.5
C14 C16 H16A 109.5
C14 C16 H16B 109.5
H16A C16 H16B 109.5
C14 C16 H16C 109.5
H16A C16 H16C 109.5
H16B C16 H16C 109.5
C13 C17 C18 111.5(2)
C13 C17 C19 111.0(2)
C18 C17 C19 111.2(3)
C13 C17 H17A 107.6
C18 C17 H17A 107.6
C19 C17 H17A 107.6
C17 C18 H18A 109.5
C17 C18 H18B 109.5
H18A C18 H18B 109.5
C17 C18 H18C 109.5
H18A C18 H18C 109.5
H18B C18 H18C 109.5
C17 C19 H19A 109.5
C17 C19 H19B 109.5
H19A C19 H19B 109.5
C17 C19 H19C 109.5
H19A C19 H19C 109.5
H19B C19 H19C 109.5
C22 C20 C21 111.8(2)
C22 C20 P1 110.98(18)
C21 C20 P1 109.59(19)
C22 C20 H20A 108.1
C21 C20 H20A 108.1
P1 C20 H20A 108.1
C20 C21 H21A 109.5
C20 C21 H21B 109.5
H21A C21 H21B 109.5
C20 C21 H21C 109.5
H21A C21 H21C 109.5
H21B C21 H21C 109.5
C20 C22 H22A 109.5
C20 C22 H22B 109.5
H22A C22 H22B 109.5
C20 C22 H22C 109.5
H22A C22 H22C 109.5
H22B C22 H22C 109.5
C25 C23 C24 111.2(2)
C25 C23 P1 108.02(18)
C24 C23 P1 113.20(17)
C25 C23 H23A 108.1
C24 C23 H23A 108.1
P1 C23 H23A 108.1
C23 C24 H24A 109.5
C23 C24 H24B 109.5
H24A C24 H24B 109.5
C23 C24 H24C 109.5
H24A C24 H24C 109.5
H24B C24 H24C 109.5
C23 C25 H25A 109.5
C23 C25 H25B 109.5
H25A C25 H25B 109.5
C23 C25 H25C 109.5
H25A C25 H25C 109.5
H25B C25 H25C 109.5

loop_
_geom_bond_atom_site_label_1
_geom_bond_atom_site_label_2
_geom_bond_distance
Ni1 C1 1.842(2)
Ni1 F1 1.9431(14)
Ni1 N1 1.9719(19)
Ni1 P1 2.1492(6)
O1 C2 1.393(3)
O1 P1 1.6550(18)
P1 C20 1.820(2)
P1 C23 1.820(2)
B1 F2' 1.381(2)
B1 F3' 1.379(2)
B1 F2 1.380(2)
B1 F3 1.381(2)
B1 F4 1.383(2)
B1 F3" 1.384(2)
B1 F2" 1.384(2)
B1 F4' 1.382(2)
B1 F4" 1.383(2)
B1 F1 1.435(4)
N1 C7 1.294(3)
N1 C8 1.442(3)
C1 C2 1.383(3)
C1 C6 1.397(3)
C2 C3 1.388(3)
C3 C4 1.392(4)
C3 H3A 0.9500
C4 C5 1.395(3)
C4 H4A 0.9500
C5 C6 1.392(3)
C5 H5A 0.9500
C6 C7 1.455(3)
C7 H7A 0.9500
C8 C13 1.399(3)
C8 C9 1.401(3)
C9 C10 1.391(3)
C9 C14 1.522(3)
C10 C11 1.387(4)
C10 H10A 0.9500
C11 C12 1.378(4)
C11 H11A 0.9500
C12 C13 1.399(3)
C12 H12A 0.9500
C13 C17 1.515(3)
C14 C15 1.528(4)
C14 C16 1.529(4)
C14 H14A 1.0000
C15 H15A 0.9800
C15 H15B 0.9800
C15 H15C 0.9800
C16 H16A 0.9800
C16 H16B 0.9800
C16 H16C 0.9800
C17 C18 1.528(4)
C17 C19 1.526(4)
C17 H17A 1.0000
C18 H18A 0.9800
C18 H18B 0.9800
C18 H18C 0.9800
C19 H19A 0.9800
C19 H19B 0.9800
C19 H19C 0.9800
C20 C22 1.526(4)
C20 C21 1.528(4)
C20 H20A 1.0000
C21 H21A 0.9800
C21 H21B 0.9800
C21 H21C 0.9800
C22 H22A 0.9800
C22 H22B 0.9800
C22 H22C 0.9800
C23 C25 1.530(4)
C23 C24 1.531(3)
C23 H23A 1.0000
C24 H24A 0.9800
C24 H24B 0.9800
C24 H24C 0.9800
C25 H25A 0.9800
C25 H25B 0.9800
C25 H25C 0.9800

loop_
_geom_torsion_atom_site_label_1
_geom_torsion_atom_site_label_2
_geom_torsion_atom_site_label_3
_geom_torsion_atom_site_label_4
_geom_torsion
C2 O1 P1 C20 -119.54(16)
C2 O1 P1 C23 128.52(16)
C2 O1 P1 Ni1 1.59(16)
F2' B1 F1 Ni1 1.6(7)
F3' B1 F1 Ni1 -137.2(6)
F2 B1 F1 Ni1 7.6(7)
F3 B1 F1 Ni1 -129.1(6)
F4 B1 F1 Ni1 140.9(4)
F3" B1 F1 Ni1 -117.3(4)
F2" B1 F1 Ni1 -18.3(3)
F4' B1 F1 Ni1 86.3(4)
F4" B1 F1 Ni1 112.8(4)
N1 Ni1 C1 C2 176.2(2)
P1 Ni1 C1 C2 -0.71(19)
N1 Ni1 C1 C6 -0.97(17)
P1 Ni1 C1 C6 -177.93(18)
C6 C1 C2 C3 0.5(4)
Ni1 C1 C2 C3 -176.62(18)
C6 C1 C2 O1 179.2(2)
Ni1 C1 C2 O1 2.0(3)
P1 O1 C2 C1 -2.2(3)
P1 O1 C2 C3 176.42(19)
C1 C2 C3 C4 -0.6(4)
O1 C2 C3 C4 -179.2(2)
C2 C3 C4 C5 0.2(4)
C3 C4 C5 C6 0.2(4)
C4 C5 C6 C1 -0.3(4)
C4 C5 C6 C7 175.8(2)
C2 C1 C6 C5 0.0(3)
Ni1 C1 C6 C5 177.37(18)
C2 C1 C6 C7 -176.7(2)
Ni1 C1 C6 C7 0.7(3)
C8 N1 C7 C6 179.44(19)
Ni1 N1 C7 C6 -1.0(3)
C5 C6 C7 N1 -176.2(2)
C1 C6 C7 N1 0.2(3)
C7 N1 C8 C13 75.3(3)
Ni1 N1 C8 C13 -104.2(2)
C7 N1 C8 C9 -107.5(2)
Ni1 N1 C8 C9 73.0(2)
C13 C8 C9 C10 -2.1(3)
N1 C8 C9 C10 -179.3(2)
C13 C8 C9 C14 179.3(2)
N1 C8 C9 C14 2.2(3)
C8 C9 C10 C11 1.2(4)
C14 C9 C10 C11 179.8(2)
C9 C10 C11 C12 0.0(4)
C10 C11 C12 C13 -0.5(4)
C11 C12 C13 C8 -0.3(4)
C11 C12 C13 C17 178.6(2)
C9 C8 C13 C12 1.7(3)
N1 C8 C13 C12 178.8(2)
C9 C8 C13 C17 -177.2(2)
N1 C8 C13 C17 -0.1(3)
C10 C9 C14 C15 54.4(3)
C8 C9 C14 C15 -127.1(3)
C10 C9 C14 C16 -70.3(3)
C8 C9 C14 C16 108.2(3)
C12 C13 C17 C18 61.4(3)
C8 C13 C17 C18 -119.7(3)
C12 C13 C17 C19 -63.3(3)
C8 C13 C17 C19 115.6(3)
O1 P1 C20 C22 -171.90(19)
C23 P1 C20 C22 -64.7(2)
Ni1 P1 C20 C22 72.7(2)
O1 P1 C20 C21 64.1(2)
C23 P1 C20 C21 171.34(19)
Ni1 P1 C20 C21 -51.3(2)
O1 P1 C23 C25 -65.34(19)
C20 P1 C23 C25 -172.11(18)
Ni1 P1 C23 C25 52.9(2)
O1 P1 C23 C24 58.2(2)
C20 P1 C23 C24 -48.5(2)
Ni1 P1 C23 C24 176.43(16)
